data_4003212
loop_
_publ_author_name
'Yang, Guangsai'
'Peng, Guang'
'Ye, Ning'
'wang, Jiyang'
'Luo, Min'
'Yan, Tao'
'Zhou, Yuqiao'

_publ_section_title
;
 Structural Modulation of Anionic Group Architectures by Cations to
 Optimize SHG Effects: A Facile Route to New NLO Materials in the ATCO3F
 (A = K, Rb; T = Zn, Cd) Series
;
_journal_issue 21
_journal_name_full 'Chemistry of Materials'
_journal_page_first 7520
_journal_paper_doi 10.1021/acs.chemmater.5b03890
_journal_volume 27
_journal_year 2015
_chemical_formula_sum 'C F K O3 Zn'
_chemical_formula_weight 183.48
_space_group_IT_number 188
_space_group_name_Hall 'P -6c 2'
_space_group_name_H-M_alt 'P -6 c 2'
_symmetry_cell_setting hexagonal
_symmetry_space_group_name_H-M 'P -6 c 2'
_atom_sites_solution_primary direct
_atom_sites_solution_secondary difmap
_audit_creation_method SHELXL-97
_cell_angle_alpha 90.00
_cell_angle_beta 90.00
_cell_angle_gamma 120.00
_cell_formula_units_Z 2
_cell_length_a 5.0182(6)
_cell_length_b 5.0182(6)
_cell_length_c 8.355(2)
_cell_measurement_reflns_used 204
_cell_measurement_temperature 293(2)
_cell_measurement_theta_max 27.2381
_cell_measurement_theta_min 4.6901
_cell_volume 182.21(5)
_computing_cell_refinement 'Bruker XSCANS'
_computing_data_collection 'Bruker XSCANS'
_computing_data_reduction 'Bruker SHELXTL'
_computing_molecular_graphics 'Bruker SHELXTL'
_computing_publication_material 'Bruker SHELXTL'
_computing_structure_refinement 'SHELXL-97 (Sheldrick, 1997)'
_computing_structure_solution 'SHELXS-97 (Sheldrick, 1990)'
_diffrn_ambient_temperature 293(2)
_diffrn_detector_area_resol_mean 14.6306
_diffrn_measured_fraction_theta_full 1.000
_diffrn_measured_fraction_theta_max 1.000
_diffrn_measurement_device
; 
Mercury70 (2x2 bin mode) 
;
_diffrn_measurement_method CCD_Profile_fitting
_diffrn_radiation_detector CCD
_diffrn_radiation_monochromator graphite
_diffrn_radiation_source 'fine-focus sealed tube'
_diffrn_radiation_type MoK\a
_diffrn_radiation_wavelength 0.71073
_diffrn_reflns_av_R_equivalents 0.0218
_diffrn_reflns_av_sigmaI/netI 0.0162
_diffrn_reflns_limit_h_max 6
_diffrn_reflns_limit_h_min -6
_diffrn_reflns_limit_k_max 6
_diffrn_reflns_limit_k_min -5
_diffrn_reflns_limit_l_max 10
_diffrn_reflns_limit_l_min -9
_diffrn_reflns_number 1185
_diffrn_reflns_theta_full 27.24
_diffrn_reflns_theta_max 27.24
_diffrn_reflns_theta_min 4.69
_diffrn_standards_decay_% 0
_diffrn_standards_interval_count none
_diffrn_standards_interval_time none
_exptl_absorpt_coefficient_mu 7.761
_exptl_absorpt_correction_T_max 1.0000
_exptl_absorpt_correction_T_min 0.7137
_exptl_absorpt_correction_type multi-scan
_exptl_crystal_colour Colorless
_exptl_crystal_density_diffrn 3.344
_exptl_crystal_density_method 'not measured'
_exptl_crystal_description Prism
_exptl_crystal_F_000 176
_exptl_crystal_size_max 0.2000
_exptl_crystal_size_mid 0.2000
_exptl_crystal_size_min 0.2000
_refine_diff_density_max 0.229
_refine_diff_density_min -0.170
_refine_diff_density_rms 0.052
_refine_ls_abs_structure_details 'Flack H D (1983), Acta Cryst. A39, 876-881'
_refine_ls_abs_structure_Flack 0.01(2)
_refine_ls_extinction_coef 0.061(4)
_refine_ls_extinction_expression Fc^*^=kFc[1+0.001xFc^2^\l^3^/sin(2\q)]^-1/4^
_refine_ls_extinction_method SHELXL
_refine_ls_goodness_of_fit_ref 1.018
_refine_ls_matrix_type full
_refine_ls_number_parameters 16
_refine_ls_number_reflns 156
_refine_ls_number_restraints 0
_refine_ls_restrained_S_all 1.018
_refine_ls_R_factor_all 0.0107
_refine_ls_R_factor_gt 0.0106
_refine_ls_shift/su_max 0.000
_refine_ls_shift/su_mean 0.000
_refine_ls_structure_factor_coef Fsqd
_refine_ls_weighting_details 'calc w=1/[\s^2^(Fo^2^)+(0.0060P)^2^+0.1000P] where P=(Fo^2^+2Fc^2^)/3'
_refine_ls_weighting_scheme calc
_refine_ls_wR_factor_gt 0.0233
_refine_ls_wR_factor_ref 0.0234
_reflns_number_gt 153
_reflns_number_total 156
_reflns_threshold_expression >2sigma(I)
_cod_data_source_file cm5b03890_si_003.cif
_cod_data_source_block x
_cod_depositor_comments
;
The following automatic conversions were performed:

data item '_exptl_absorpt_correction_type' value 'Multi-scan' was
changed to 'multi-scan' in accordance with the
/home/saulius/struct/COD-crude-data/automatic-downloads/DataCite-retrospective/ACS/depositions/lib/dictionaries/cif_core.dic
dictionary named 'cif_core.dic' version 2.4.2 last updated on
2011-04-26.

Automatic conversion script
Id: cif_fix_values 6909 2019-04-08 15:41:33Z antanas 
;
_cod_original_sg_symbol_H-M P-6c2
_cod_database_code 4003212

loop_
_symmetry_equiv_pos_as_xyz
'x, y, z'
'-x+y, -x, -z+1/2'
'-y, x-y, z'
'x, y, -z+1/2'
'-x+y, -x, z'
'-y, x-y, -z+1/2'
'-y, -x, -z'
'-x+y, y, z+1/2'
'x, x-y, -z'
'-y, -x, z+1/2'
'-x+y, y, -z'
'x, x-y, z+1/2'

loop_
_atom_site_label
_atom_site_type_symbol
_atom_site_fract_x
_atom_site_fract_y
_atom_site_fract_z
_atom_site_U_iso_or_equiv
_atom_site_adp_type
_atom_site_occupancy
_atom_site_symmetry_multiplicity
_atom_site_calc_flag
_atom_site_refinement_flags
Zn1 Zn 0.0000 0.0000 0.2500 0.01151(17) Uani 1 6 d S
F1 F 0.0000 0.0000 0.0000 0.0226(5) Uani 1 6 d S
O1 O 0.4249(4) 0.3606(4) 0.2500 0.0175(4) Uani 1 2 d S
C1 C 0.6667 0.3333 0.2500 0.0074(8) Uani 1 6 d S
K1 K 0.3333 0.6667 0.0000 0.0159(2) Uani 1 6 d S

loop_
_atom_site_aniso_label
_atom_site_aniso_U_11
_atom_site_aniso_U_22
_atom_site_aniso_U_33
_atom_site_aniso_U_23
_atom_site_aniso_U_13
_atom_site_aniso_U_12
Zn1 0.01115(19) 0.01115(19) 0.0122(2) 0.000 0.000 0.00557(9)
F1 0.0282(8) 0.0282(8) 0.0113(11) 0.000 0.000 0.0141(4)
O1 0.0113(9) 0.0155(9) 0.0245(8) 0.000 0.000 0.0058(7)
C1 0.0086(12) 0.0086(12) 0.0051(18) 0.000 0.000 0.0043(6)
K1 0.0176(3) 0.0176(3) 0.0127(4) 0.000 0.000 0.00878(14)

loop_
_atom_type_symbol
_atom_type_description
_atom_type_scat_dispersion_real
_atom_type_scat_dispersion_imag
_atom_type_scat_source
C C 0.0033 0.0016 'International Tables Vol C Tables 4.2.6.8 and 6.1.1.4'
F F 0.0171 0.0103 'International Tables Vol C Tables 4.2.6.8 and 6.1.1.4'
K K 0.2009 0.2494 'International Tables Vol C Tables 4.2.6.8 and 6.1.1.4'
O O 0.0106 0.0060 'International Tables Vol C Tables 4.2.6.8 and 6.1.1.4'
Zn Zn 0.2839 1.4301 'International Tables Vol C Tables 4.2.6.8 and 6.1.1.4'

loop_
_geom_angle_atom_site_label_1
_geom_angle_atom_site_label_2
_geom_angle_atom_site_label_3
_geom_angle
_geom_angle_site_symmetry_1
_geom_angle_site_symmetry_3
O1 Zn1 O1 120.0 . 3
O1 Zn1 O1 120.0 . 2
O1 Zn1 O1 120.0 3 2
O1 Zn1 F1 90.0 . .
O1 Zn1 F1 90.0 3 .
O1 Zn1 F1 90.0 2 .
O1 Zn1 F1 90.0 . 2
O1 Zn1 F1 90.0 3 2
O1 Zn1 F1 90.0 2 2
F1 Zn1 F1 180.0 . 2
O1 Zn1 K1 50.32(3) . 2_565
O1 Zn1 K1 83.45(4) 3 2_565
O1 Zn1 K1 138.81(2) 2 2_565
F1 Zn1 K1 125.789(7) . 2_565
F1 Zn1 K1 54.211(7) 2 2_565
O1 Zn1 K1 138.81(2) . 1_445
O1 Zn1 K1 50.32(3) 3 1_445
O1 Zn1 K1 83.45(4) 2 1_445
F1 Zn1 K1 54.211(7) . 1_445
F1 Zn1 K1 125.789(7) 2 1_445
K1 Zn1 K1 132.144(5) 2_565 1_445
O1 Zn1 K1 83.45(4) . 1_545
O1 Zn1 K1 138.81(2) 3 1_545
O1 Zn1 K1 50.32(3) 2 1_545
F1 Zn1 K1 54.211(7) . 1_545
F1 Zn1 K1 125.789(7) 2 1_545
K1 Zn1 K1 132.144(5) 2_565 1_545
K1 Zn1 K1 89.255(10) 1_445 1_545
O1 Zn1 K1 138.81(2) . 2_455
O1 Zn1 K1 50.32(3) 3 2_455
O1 Zn1 K1 83.45(4) 2 2_455
F1 Zn1 K1 125.789(7) . 2_455
F1 Zn1 K1 54.211(7) 2 2_455
K1 Zn1 K1 89.255(10) 2_565 2_455
K1 Zn1 K1 71.579(15) 1_445 2_455
K1 Zn1 K1 132.144(5) 1_545 2_455
O1 Zn1 K1 83.45(4) . 2
O1 Zn1 K1 138.81(2) 3 2
O1 Zn1 K1 50.32(3) 2 2
F1 Zn1 K1 125.789(7) . 2
F1 Zn1 K1 54.211(7) 2 2
K1 Zn1 K1 89.255(10) 2_565 2
K1 Zn1 K1 132.144(5) 1_445 2
K1 Zn1 K1 71.579(15) 1_545 2
K1 Zn1 K1 89.255(10) 2_455 2
O1 Zn1 K1 50.32(3) . .
O1 Zn1 K1 83.45(4) 3 .
O1 Zn1 K1 138.81(2) 2 .
F1 Zn1 K1 54.211(7) . .
F1 Zn1 K1 125.789(7) 2 .
K1 Zn1 K1 71.579(15) 2_565 .
K1 Zn1 K1 89.255(10) 1_445 .
K1 Zn1 K1 89.255(10) 1_545 .
K1 Zn1 K1 132.144(5) 2_455 .
K1 Zn1 K1 132.144(5) 2 .
Zn1 F1 Zn1 180.0 7 .
Zn1 F1 K1 90.0 7 1_545
Zn1 F1 K1 90.0 . 1_545
Zn1 F1 K1 90.0 7 .
Zn1 F1 K1 90.0 . .
K1 F1 K1 120.0 1_545 .
Zn1 F1 K1 90.0 7 1_445
Zn1 F1 K1 90.0 . 1_445
K1 F1 K1 120.0 1_545 1_445
K1 F1 K1 120.0 . 1_445
C1 O1 Zn1 122.81(11) . .
C1 O1 K1 119.11(6) . 2_565
Zn1 O1 K1 96.02(5) . 2_565
C1 O1 K1 119.11(6) . .
Zn1 O1 K1 96.02(5) . .
K1 O1 K1 98.17(5) 2_565 .
O1 C1 O1 120.0 3_655 2_665
O1 C1 O1 120.000(1) 3_655 .
O1 C1 O1 120.0 2_665 .
O1 K1 O1 163.44(7) 8_554 3_665
O1 K1 O1 102.59(5) 8_554 2_565
O1 K1 O1 69.11(4) 3_665 2_565
O1 K1 O1 69.11(4) 8_554 9_565
O1 K1 O1 102.59(5) 3_665 9_565
O1 K1 O1 122.46(6) 2_565 9_565
O1 K1 O1 122.46(6) 8_554 .
O1 K1 O1 69.11(4) 3_665 .
O1 K1 O1 69.11(4) 2_565 .
O1 K1 O1 163.44(7) 9_565 .
O1 K1 O1 69.11(4) 8_554 7_665
O1 K1 O1 122.46(6) 3_665 7_665
O1 K1 O1 163.44(7) 2_565 7_665
O1 K1 O1 69.11(4) 9_565 7_665
O1 K1 O1 102.59(5) . 7_665
O1 K1 F1 81.72(3) 8_554 1_565
O1 K1 F1 81.72(3) 3_665 1_565
O1 K1 F1 61.23(3) 2_565 1_565
O1 K1 F1 61.23(3) 9_565 1_565
O1 K1 F1 128.71(3) . 1_565
O1 K1 F1 128.71(3) 7_665 1_565
O1 K1 F1 61.23(3) 8_554 .
O1 K1 F1 128.71(3) 3_665 .
O1 K1 F1 81.72(3) 2_565 .
O1 K1 F1 128.71(3) 9_565 .
O1 K1 F1 61.23(3) . .
O1 K1 F1 81.72(3) 7_665 .
F1 K1 F1 120.0 1_565 .
O1 K1 F1 128.71(3) 8_554 1_665
O1 K1 F1 61.23(3) 3_665 1_665
O1 K1 F1 128.71(3) 2_565 1_665
O1 K1 F1 81.72(3) 9_565 1_665
O1 K1 F1 81.72(3) . 1_665
O1 K1 F1 61.23(3) 7_665 1_665
F1 K1 F1 120.0 1_565 1_665
F1 K1 F1 120.0 . 1_665
O1 K1 Zn1 33.66(3) 8_554 7
O1 K1 Zn1 161.65(3) 3_665 7
O1 K1 Zn1 108.97(3) 2_565 7
O1 K1 Zn1 93.74(3) 9_565 7
O1 K1 Zn1 92.95(3) . 7
O1 K1 Zn1 56.03(3) 7_665 7
F1 K1 Zn1 113.928(2) 1_565 7
F1 K1 Zn1 35.789(7) . 7
F1 K1 Zn1 113.928(2) 1_665 7
O1 K1 Zn1 161.65(3) 8_554 1_665
O1 K1 Zn1 33.66(3) 3_665 1_665
O1 K1 Zn1 93.74(3) 2_565 1_665
O1 K1 Zn1 108.97(3) 9_565 1_665
O1 K1 Zn1 56.03(4) . 1_665
O1 K1 Zn1 92.95(3) 7_665 1_665
F1 K1 Zn1 113.928(2) 1_565 1_665
F1 K1 Zn1 113.928(2) . 1_665
F1 K1 Zn1 35.789(7) 1_665 1_665
Zn1 K1 Zn1 132.144(5) 7 1_665
O1 K1 Zn1 108.97(3) 8_554 1_565
O1 K1 Zn1 56.03(3) 3_665 1_565
O1 K1 Zn1 33.66(3) 2_565 1_565
O1 K1 Zn1 92.95(3) 9_565 1_565
O1 K1 Zn1 93.74(3) . 1_565
O1 K1 Zn1 161.65(3) 7_665 1_565
F1 K1 Zn1 35.789(7) 1_565 1_565
F1 K1 Zn1 113.928(2) . 1_565
F1 K1 Zn1 113.928(2) 1_665 1_565
Zn1 K1 Zn1 132.144(5) 7 1_565
Zn1 K1 Zn1 89.255(10) 1_665 1_565

loop_
_geom_bond_atom_site_label_1
_geom_bond_atom_site_label_2
_geom_bond_distance
_geom_bond_site_symmetry_2
Zn1 O1 1.9906(17) .
Zn1 O1 1.9906(17) 3
Zn1 O1 1.9906(17) 2
Zn1 F1 2.0887(5) .
Zn1 F1 2.0887(5) 2
Zn1 K1 3.5717(4) 2_565
Zn1 K1 3.5717(4) 1_445
Zn1 K1 3.5717(4) 1_545
Zn1 K1 3.5717(4) 2_455
Zn1 K1 3.5717(4) 2
Zn1 K1 3.5717(4) .
F1 Zn1 2.0887(5) 7
F1 K1 2.8973(4) 1_545
F1 K1 2.8973(4) .
F1 K1 2.8973(3) 1_445
O1 C1 1.2868(16) .
O1 K1 2.7640(11) 2_565
O1 K1 2.7640(11) .
C1 O1 1.2868(16) 3_655
C1 O1 1.2868(16) 2_665
K1 O1 2.7640(11) 8_554
K1 O1 2.7640(11) 3_665
K1 O1 2.7640(11) 2_565
K1 O1 2.7640(11) 9_565
K1 O1 2.7640(11) 7_665
K1 F1 2.8973(4) 1_565
K1 F1 2.8973(4) 1_665
K1 Zn1 3.5717(4) 7
K1 Zn1 3.5717(4) 1_665
K1 Zn1 3.5717(4) 1_565
